data_2312767
loop_
_publ_author_name
'Chalupn&#xe1;, Simona'
'Hu&#x161;&#xe1;k, Michal'
'&#x10c;ejka, Jan'
'F&#x148;ukal, Franti&#x161;ek'
'Klime&#x161;, Ji&#x159;&#xed;'

_publ_section_title
;
 Computation screening for incorrectly determined cocrystal structures.
;
_journal_coeditor_code DK5134
_journal_issue 2
_journal_name_full 'Acta crystallographica Section B, Structural science, crystal engineering and materials'
_journal_page_first 208
_journal_page_last 216
_journal_paper_doi 10.1107/S205252062500068X
_journal_volume 81
_journal_year 2025
_chemical_formula_moiety 'C15 H16 N4 O5'
_chemical_formula_sum 'C15 H16 N4 O5'
_chemical_formula_weight 332.318
_chemical_name_systematic '1,3-bis(3-Pyridyl)urea succinic acid'
_space_group_crystal_system monoclinic
_space_group_IT_number 15
_space_group_name_Hall '-C 2yc'
_space_group_name_H-M_alt 'C 1 2/c 1'
_symmetry_Int_Tables_number 15
_audit_creation_date 2024-03-25
_audit_creation_method
;
Olex2 1.5
(compiled 2024.02.16 svn.r378c4104 for OlexSys, GUI svn.r6928)
;
_cell_angle_alpha 90
_cell_angle_beta 108.433(18)
_cell_angle_gamma 90
_cell_formula_units_Z 8
_cell_length_a 37.809(13)
_cell_length_b 5.2412(19)
_cell_length_c 16.254(6)
_cell_measurement_reflns_used 128
_cell_measurement_temperature 180
_cell_measurement_theta_max 21.9558
_cell_measurement_theta_min 2.6164
_cell_volume 3055.7(19)
_computing_molecular_graphics 'Olex2 1.5 (Dolomanov et al., 2009)'
_computing_publication_material 'Olex2 1.5 (Dolomanov et al., 2009)'
_computing_structure_refinement 'olex2.refine 1.5 (Bourhis et al., 2015)'
_diffrn_ambient_temperature 180
_diffrn_measured_fraction_theta_full 0.9960
_diffrn_measured_fraction_theta_max 0.9965
_diffrn_measurement_device_type 'Bruker D8 Venture'
_diffrn_radiation_type 'Mo K\a'
_diffrn_radiation_wavelength 0.71073
_diffrn_reflns_av_R_equivalents 0.0410
_diffrn_reflns_av_unetI/netI 0.0161
_diffrn_reflns_Laue_measured_fraction_full 0.9960
_diffrn_reflns_Laue_measured_fraction_max 0.9965
_diffrn_reflns_limit_h_max 60
_diffrn_reflns_limit_h_min -60
_diffrn_reflns_limit_k_max 8
_diffrn_reflns_limit_k_min -8
_diffrn_reflns_limit_l_max 26
_diffrn_reflns_limit_l_min -26
_diffrn_reflns_number 204278
_diffrn_reflns_point_group_measured_fraction_full 0.9960
_diffrn_reflns_point_group_measured_fraction_max 0.9965
_diffrn_reflns_theta_full 25.2417
_diffrn_reflns_theta_max 26.49
_diffrn_reflns_theta_min 2.52
_exptl_absorpt_coefficient_mu 0.111
_exptl_absorpt_correction_T_max 0.7474
_exptl_absorpt_correction_T_min 0.7028
_exptl_absorpt_correction_type multi-scan
_exptl_absorpt_process_details 'Data were corrected for absorption effects using the Multi-Scan method (SADABS)'
_exptl_crystal_colour colourless
_exptl_crystal_colour_primary colourless
_exptl_crystal_density_diffrn 1.445
_exptl_crystal_description plate
_exptl_crystal_F_000 1393.085
_exptl_crystal_size_max 0.31
_exptl_crystal_size_mid 0.246
_exptl_crystal_size_min 0.074
_refine_diff_density_max 0.2784
_refine_diff_density_min -0.2164
_refine_diff_density_rms 0.0606
_refine_ls_d_res_high 0.7966
_refine_ls_d_res_low 8.0693
_refine_ls_goodness_of_fit_ref 1.0829
_refine_ls_hydrogen_treatment mixed
_refine_ls_matrix_type full
_refine_ls_number_constraints 0
_refine_ls_number_parameters 280
_refine_ls_number_reflns 3167
_refine_ls_number_restraints 0
_refine_ls_restrained_S_all 1.0829
_refine_ls_R_factor_all 0.0492
_refine_ls_R_factor_gt 0.0449
_refine_ls_shift/su_max -0.0007
_refine_ls_shift/su_mean 0.0001
_refine_ls_structure_factor_coef Fsqd
_refine_ls_weighting_details 'w=1/[\s^2^(Fo^2^)+(0.0067P)^2^+9.2672P] where P=(Fo^2^+2Fc^2^)/3'
_refine_ls_weighting_scheme calc
_refine_ls_wR_factor_gt 0.0932
_refine_ls_wR_factor_ref 0.0984
_reflns_Friedel_coverage 0.0
_reflns_limit_h_max 44
_reflns_limit_h_min -46
_reflns_limit_k_max 6
_reflns_limit_k_min 0
_reflns_limit_l_max 20
_reflns_limit_l_min 0
_reflns_number_gt 2876
_reflns_number_total 3167
_reflns_threshold_expression I>=2u(I)
_cod_data_source_file dk5134.cif
_cod_data_source_block mo_JEDLAG_0m
_cod_depositor_comments 'Adding full bibliography for 2312765--2312773.cif.'
_cod_database_code 2312767
_olex2_refinement_description
;
1. Others
 Fixed Uiso: H2A(0.03918)
;
_olex2_refine_details
;
Refinement using NoSpherA2, an implementation of
NOn-SPHERical Atom-form-factors in Olex2.
Please cite:
F. Kleemiss et al. Chem. Sci. DOI 10.1039/D0SC05526C - 2021
NoSpherA2 implementation of HAR makes use of
tailor-made aspherical atomic form factors calculated
on-the-fly from a Hirshfeld-partitioned electron density (ED) - not from
spherical-atom form factors.

The ED is calculated from a gaussian basis set single determinant SCF
wavefunction - either Hartree-Fock or DFT using selected funtionals
 - for a fragment of the crystal.
This fragment can be embedded in an electrostatic crystal field by employing cluster charges
or modelled using implicit solvation models, depending on the software used.
The following options were used:
   SOFTWARE:       ORCA 5.0
   PARTITIONING:   NoSpherA2
   INT ACCURACY:   Low
   METHOD:         R2SCAN
   BASIS SET:      def2-TZVP
   CHARGE:         0
   MULTIPLICITY:   1
   DATE:           2024-01-31_13-59-21
;
_olex2_submission_special_instructions 'No special instructions were received'

loop_
_space_group_symop_id
_space_group_symop_operation_xyz
1 x,y,z
2 -x,y,-z+1/2
3 -x,-y,-z
4 x,-y,z-1/2
5 x+1/2,y+1/2,z
6 -x+1/2,y+1/2,-z+1/2
7 -x+1/2,-y+1/2,-z
8 x+1/2,-y+1/2,z-1/2

loop_
_atom_site_label
_atom_site_type_symbol
_atom_site_fract_x
_atom_site_fract_y
_atom_site_fract_z
_atom_site_U_iso_or_equiv
_atom_site_adp_type
_atom_site_occupancy
_atom_site_refinement_flags_posn
H5A H 0.0537(8) -0.086(7) 0.041(2) 0.047(9) Uiso 1.000000 .
H4A H 0.3225(7) 0.561(5) 0.1606(16) 0.052(7) Uiso 1.000000 .
H3A H 0.3776(8) 0.611(6) 0.208(2) 0.070(9) Uiso 1.000000 .
H2A H 0.1959(8) 0.483(6) -0.006(2) 0.039180 Uiso 1.000000 .
N2 N 0.21659(4) 0.6420(3) 0.06140(10) 0.0246(3) Uani 1.000000 .
N4 N 0.31394(4) 0.7137(3) 0.18596(10) 0.0253(3) Uani 1.000000 .
N3 N 0.37607(4) 0.7772(3) 0.24841(10) 0.0267(4) Uani 1.000000 .
O1 O 0.33445(4) 1.0278(3) 0.28777(10) 0.0409(4) Uani 1.000000 .
C9 C 0.27631(5) 0.7697(3) 0.15569(11) 0.0213(4) Uani 1.000000 .
C10 C 0.25314(5) 0.6044(4) 0.09495(12) 0.0236(4) Uani 1.000000 .
H10 H 0.2649(7) 0.436(5) 0.0765(17) 0.064(8) Uiso 1.000000 .
N1 N 0.44653(4) 1.1885(3) 0.39657(11) 0.0308(4) Uani 1.000000 .
C11 C 0.34110(5) 0.8555(4) 0.24464(12) 0.0251(4) Uani 1.000000 .
C4 C 0.40978(5) 0.8831(4) 0.29697(11) 0.0235(4) Uani 1.000000 .
C8 C 0.25947(5) 0.9818(4) 0.18061(12) 0.0257(4) Uani 1.000000 .
H8 H 0.2760(7) 1.123(5) 0.2251(16) 0.056(7) Uiso 1.000000 .
C7 C 0.22145(5) 1.0159(4) 0.14482(12) 0.0260(4) Uani 1.000000 .
H7 H 0.2069(6) 1.185(5) 0.1609(14) 0.043(6) Uiso 1.000000 .
C5 C 0.41326(5) 1.0963(4) 0.35095(12) 0.0269(4) Uani 1.000000 .
H5 H 0.3876(6) 1.189(4) 0.3581(14) 0.040(6) Uiso 1.000000 .
C6 C 0.20027(5) 0.8423(4) 0.08541(12) 0.0260(4) Uani 1.000000 .
H6 H 0.1709(7) 0.863(5) 0.0563(15) 0.053(7) Uiso 1.000000 .
C3 C 0.44237(5) 0.7698(4) 0.29211(14) 0.0344(5) Uani 1.000000 .
H3 H 0.4402(8) 0.590(6) 0.2487(18) 0.074(9) Uiso 1.000000 .
C1 C 0.47765(5) 1.0820(5) 0.39106(14) 0.0373(5) Uani 1.000000 .
H1 H 0.5039(7) 1.161(5) 0.4331(16) 0.061(7) Uiso 1.000000 .
C2 C 0.47649(6) 0.8697(5) 0.33950(15) 0.0421(6) Uani 1.000000 .
H2 H 0.5041(8) 0.784(6) 0.3371(18) 0.076(9) Uiso 1.000000 .
O3 O 0.18479(4) 0.3163(3) -0.05375(9) 0.0299(3) Uani 1.000000 .
O5 O 0.05246(4) 0.0558(3) -0.00808(10) 0.0375(4) Uani 1.000000 .
O2 O 0.13411(4) 0.1158(3) -0.12948(10) 0.0403(4) Uani 1.000000 .
O4 O 0.11403(4) 0.0394(3) 0.04896(10) 0.0363(4) Uani 1.000000 .
C12 C 0.14937(5) 0.2828(4) -0.07733(11) 0.0249(4) Uani 1.000000 .
C15 C 0.08634(5) 0.1373(4) 0.00065(12) 0.0259(4) Uani 1.000000 .
C13 C 0.12654(5) 0.4594(4) -0.04081(12) 0.0251(4) Uani 1.000000 .
H13A H 0.1250(7) 0.648(6) -0.0767(18) 0.070(8) Uiso 1.000000 .
H13B H 0.1414(6) 0.486(5) 0.0291(15) 0.051(6) Uiso 1.000000 .
C14 C 0.08725(5) 0.3660(4) -0.05515(13) 0.0271(4) Uani 1.000000 .
H14A H 0.0720(7) 0.321(5) -0.1257(17) 0.063(8) Uiso 1.000000 .
H14B H 0.0716(7) 0.526(5) -0.0350(16) 0.061(7) Uiso 1.000000 .

loop_
_atom_site_aniso_label
_atom_site_aniso_U_11
_atom_site_aniso_U_22
_atom_site_aniso_U_33
_atom_site_aniso_U_12
_atom_site_aniso_U_13
_atom_site_aniso_U_23
N2 0.0212(7) 0.0243(8) 0.0272(8) -0.0014(6) 0.0061(6) -0.0026(6)
N4 0.0198(7) 0.0275(8) 0.0268(8) -0.0008(6) 0.0049(6) -0.0065(7)
N3 0.0208(7) 0.0310(9) 0.0274(8) -0.0018(7) 0.0061(6) -0.0092(7)
O1 0.0262(7) 0.0502(10) 0.0451(9) -0.0006(7) 0.0097(6) -0.0288(8)
C9 0.0218(8) 0.0212(9) 0.0211(8) -0.0005(7) 0.0071(7) -0.0024(7)
C10 0.0206(8) 0.0233(9) 0.0262(9) -0.0003(7) 0.0065(7) -0.0037(7)
N1 0.0228(8) 0.0334(9) 0.0345(9) -0.0053(7) 0.0065(7) -0.0125(7)
C11 0.0212(9) 0.0295(10) 0.0237(8) -0.0017(8) 0.0058(7) -0.0073(8)
C4 0.0200(8) 0.0274(10) 0.0225(8) -0.0006(7) 0.0059(7) -0.0058(7)
C8 0.0248(9) 0.0241(9) 0.0270(9) 0.0004(8) 0.0065(7) -0.0049(8)
C7 0.0252(9) 0.0243(9) 0.0282(9) 0.0031(8) 0.0078(7) -0.0005(8)
C5 0.0220(9) 0.0290(10) 0.0293(9) -0.0033(8) 0.0072(7) -0.0093(8)
C6 0.0228(9) 0.0253(9) 0.0297(9) 0.0016(8) 0.0080(8) 0.0015(8)
C3 0.0222(9) 0.0408(12) 0.0394(11) -0.0006(9) 0.0087(8) -0.0154(10)
C1 0.0191(9) 0.0479(13) 0.0419(11) -0.0062(9) 0.0056(8) -0.0133(10)
C2 0.0210(10) 0.0525(14) 0.0509(13) -0.0013(10) 0.0088(9) -0.0218(11)
O3 0.0279(7) 0.0299(7) 0.0336(7) 0.0000(6) 0.0122(6) -0.0069(6)
O5 0.0203(7) 0.0412(9) 0.0471(9) 0.0015(6) 0.0048(6) 0.0181(7)
O2 0.0425(9) 0.0384(9) 0.0419(8) -0.0086(7) 0.0158(7) -0.0237(7)
O4 0.0232(7) 0.0393(9) 0.0438(8) 0.0074(6) 0.0070(6) 0.0157(7)
C12 0.0328(10) 0.0217(9) 0.0214(8) -0.0016(8) 0.0102(7) -0.0055(7)
C15 0.0203(9) 0.0262(10) 0.0302(9) 0.0041(7) 0.0066(7) 0.0048(8)
C13 0.0257(9) 0.0228(9) 0.0266(9) -0.0002(7) 0.0078(7) -0.0030(8)
C14 0.0245(9) 0.0252(10) 0.0294(10) 0.0023(8) 0.0055(8) 0.0041(8)

loop_
_atom_type_symbol
_atom_type_scat_dispersion_real
_atom_type_scat_dispersion_imag
_atom_type_scat_source
_atom_type_scat_dispersion_source
C 0.00313 0.00162 'NoSpherA2: Chem.Sci. 2021, DOI:10.1039/D0SC05526C' 'Brennan, Cowan, Rev. Sci. Instrum., 1992, 63, 850'
H 0.00000 0.00000 'NoSpherA2: Chem.Sci. 2021, DOI:10.1039/D0SC05526C' 'Brennan, Cowan, Rev. Sci. Instrum., 1992, 63, 850'
N 0.00612 0.00332 'NoSpherA2: Chem.Sci. 2021, DOI:10.1039/D0SC05526C' 'Brennan, Cowan, Rev. Sci. Instrum., 1992, 63, 850'
O 0.01085 0.00610 'NoSpherA2: Chem.Sci. 2021, DOI:10.1039/D0SC05526C' 'Brennan, Cowan, Rev. Sci. Instrum., 1992, 63, 850'

loop_
_geom_angle_atom_site_label_1
_geom_angle_atom_site_label_2
_geom_angle_atom_site_label_3
_geom_angle
_geom_angle_site_symmetry_1
_geom_angle_site_symmetry_3
_geom_angle_publ_flag
O3 H2A N2 166(3) . . ?
C10 N2 H2A 119.0(12) . . ?
C6 N2 H2A 119.9(12) . . ?
C6 N2 C10 120.80(16) . . ?
C9 N4 H4A 117.0(14) . . ?
C11 N4 H4A 116.8(14) . . ?
C11 N4 C9 126.17(16) . . ?
C11 N3 H3A 116.2(15) . . ?
C4 N3 H3A 116.3(15) . . ?
C4 N3 C11 127.43(16) . . ?
C10 C9 N4 117.74(16) . . ?
C8 C9 N4 125.14(16) . . ?
C8 C9 C10 117.11(16) . . ?
C9 C10 N2 122.47(17) . . ?
H10 C10 N2 118.4(14) . . ?
H10 C10 C9 119.1(14) . . ?
C1 N1 C5 120.64(18) . . ?
N3 C11 N4 111.58(16) . . ?
O1 C11 N4 123.69(17) . . ?
O1 C11 N3 124.74(17) . . ?
C5 C4 N3 124.30(16) . . ?
C3 C4 N3 117.91(17) . . ?
C3 C4 C5 117.79(17) . . ?
H8 C8 C9 121.0(13) . . ?
C7 C8 C9 119.19(17) . . ?
C7 C8 H8 119.7(13) . . ?
H7 C7 C8 121.9(11) . . ?
C6 C7 C8 120.32(18) . . ?
C6 C7 H7 117.8(11) . . ?
C4 C5 N1 121.52(17) . . ?
H5 C5 N1 118.7(11) . . ?
H5 C5 C4 119.7(11) . . ?
C7 C6 N2 120.10(17) . . ?
H6 C6 N2 117.5(14) . . ?
H6 C6 C7 122.4(14) . . ?
H3 C3 C4 119.0(14) . . ?
C2 C3 C4 119.62(19) . . ?
C2 C3 H3 121.4(14) . . ?
H1 C1 N1 116.6(14) . . ?
C2 C1 N1 121.21(19) . . ?
C2 C1 H1 122.0(14) . . ?
C1 C2 C3 119.2(2) . . ?
H2 C2 C3 122.1(15) . . ?
H2 C2 C1 118.7(15) . . ?
C12 O3 H2A 115.2(14) . . ?
C15 O5 H5A 109.2(16) . . ?
O2 C12 O3 121.46(18) . . ?
C13 C12 O3 118.13(16) . . ?
C13 C12 O2 120.40(17) . . ?
O4 C15 O5 123.20(18) . . ?
C14 C15 O5 113.55(16) . . ?
C14 C15 O4 123.25(17) . . ?
H13A C13 C12 105.9(14) . . ?
H13B C13 C12 108.2(12) . . ?
H13B C13 H13A 110.2(19) . . ?
C14 C13 C12 113.42(16) . . ?
C14 C13 H13A 108.2(14) . . ?
C14 C13 H13B 110.8(12) . . ?
C13 C14 C15 111.88(16) . . ?
H14A C14 C15 109.9(14) . . ?
H14A C14 C13 112.7(13) . . ?
H14B C14 C15 107.5(13) . . ?
H14B C14 C13 107.1(13) . . ?
H14B C14 H14A 107.4(18) . . ?

loop_
_geom_bond_atom_site_label_1
_geom_bond_atom_site_label_2
_geom_bond_distance
_geom_bond_site_symmetry_2
_geom_bond_publ_flag
H5A O5 1.08(3) . ?
H4A N4 1.00(3) . ?
H3A N3 1.10(3) . ?
H2A N2 1.40(3) . ?
H2A O3 1.16(3) . ?
N2 C10 1.330(2) . ?
N2 C6 1.337(2) . ?
N4 C9 1.382(2) . ?
N4 C11 1.377(2) . ?
N3 C11 1.367(2) . ?
N3 C4 1.386(2) . ?
O1 C11 1.217(2) . ?
C9 C10 1.395(2) . ?
C9 C8 1.403(3) . ?
C10 H10 1.07(3) . ?
N1 C5 1.333(2) . ?
N1 C1 1.331(3) . ?
C4 C5 1.401(3) . ?
C4 C3 1.392(3) . ?
C8 H8 1.08(3) . ?
C8 C7 1.381(3) . ?
C7 H7 1.12(2) . ?
C7 C6 1.383(3) . ?
C5 H5 1.12(2) . ?
C6 H6 1.06(2) . ?
C3 H3 1.17(3) . ?
C3 C2 1.380(3) . ?
C1 H1 1.09(3) . ?
C1 C2 1.385(3) . ?
C2 H2 1.15(3) . ?
O3 C12 1.283(2) . ?
O5 C15 1.315(2) . ?
O2 C12 1.228(2) . ?
O4 C15 1.207(2) . ?
C12 C13 1.509(3) . ?
C15 C14 1.510(3) . ?
C13 H13A 1.14(3) . ?
C13 H13B 1.11(2) . ?
C13 C14 1.510(3) . ?
C14 H14A 1.13(3) . ?
C14 H14B 1.14(3) . ?

loop_
_geom_torsion_atom_site_label_1
_geom_torsion_atom_site_label_2
_geom_torsion_atom_site_label_3
_geom_torsion_atom_site_label_4
_geom_torsion
_geom_torsion_site_symmetry_1
_geom_torsion_site_symmetry_2
_geom_torsion_site_symmetry_3
_geom_torsion_site_symmetry_4
_geom_torsion_publ_flag
N2 C10 C9 N4 -179.59(18) . . . . ?
N2 C10 C9 C8 -0.2(2) . . . . ?
N2 C6 C7 C8 -0.9(2) . . . . ?
N4 C9 C8 C7 179.63(19) . . . . ?
N4 C11 N3 C4 176.77(15) . . . . ?
N3 C4 C5 N1 179.55(19) . . . . ?
N3 C4 C3 C2 180.0(2) . . . . ?
C9 C8 C7 C6 0.2(2) . . . . ?
N1 C5 C4 C3 -0.2(2) . . . . ?
N1 C1 C2 C3 1.0(3) . . . . ?
C4 C3 C2 C1 -0.1(3) . . . . ?
O3 C12 C13 C14 -166.11(17) . . . . ?
O5 C15 C14 C13 177.92(17) . . . . ?
O2 C12 C13 C14 15.4(2) . . . . ?
O4 C15 C14 C13 -1.7(2) . . . . ?
C12 C13 C14 C15 71.23(17) . . . . ?
